data_4116166
loop_
_publ_author_name
'Seigi Suh'
'David M. Hoffman'

_publ_section_title
;
 General Synthesis of Homoleptic Indium Alkoxide Complexes and the
 Chemical Vapor Deposition of Indium Oxide Films
;
_journal_name_full 'Journal of the American Chemical Society'
_journal_page_first 9396
_journal_page_last 9404
_journal_paper_doi 10.1021/ja000845a
_journal_volume 122
_journal_year 2000
_chemical_formula_sum 'C24 H54 In2 O6'
_chemical_formula_weight 668.31
_chemical_name_systematic
;
 ?
;
_space_group_IT_number 2
_symmetry_cell_setting triclinic
_symmetry_space_group_name_Hall '-P 1'
_symmetry_space_group_name_H-M 'P -1'
_atom_sites_solution_hydrogens geom
_atom_sites_solution_primary direct
_atom_sites_solution_secondary difmap
_audit_creation_method SHELXL-97
_cell_angle_alpha 73.423(1)
_cell_angle_beta 69.357(1)
_cell_angle_gamma 61.209(1)
_cell_formula_units_Z 1
_cell_length_a 9.8502(9)
_cell_length_b 9.8632(8)
_cell_length_c 10.0719(9)
_cell_measurement_reflns_used 3357
_cell_measurement_temperature 223(2)
_cell_measurement_theta_max 23.36
_cell_measurement_theta_min 2.18
_cell_volume 794.51(12)
_computing_cell_refinement 'Siemens SAINT software (Siemens, 1996)'
_computing_data_collection 'Siemens SMART software (Siemens, 1996)'
_computing_data_reduction 'Siemens SAINT software (Siemens, 1996)'
_computing_structure_refinement 'SHELXL-97 (Sheldrick, 1997)'
_computing_structure_solution 'SHELXS-97 (Sheldrick, 1990)'
_diffrn_ambient_temperature 223(2)
_diffrn_detector_area_resol_mean 1K
_diffrn_measured_fraction_theta_full 0.983
_diffrn_measured_fraction_theta_max 0.983
_diffrn_measurement_device_type 'Siemens SMART CCD'
_diffrn_measurement_method CCD
_diffrn_radiation_monochromator graphite
_diffrn_radiation_source 'fine-focus sealed tube'
_diffrn_radiation_type MoK\a
_diffrn_radiation_wavelength 0.71073
_diffrn_reflns_av_R_equivalents 0.0433
_diffrn_reflns_av_sigmaI/netI 0.0354
_diffrn_reflns_limit_h_max 10
_diffrn_reflns_limit_h_min -9
_diffrn_reflns_limit_k_max 10
_diffrn_reflns_limit_k_min -10
_diffrn_reflns_limit_l_max 11
_diffrn_reflns_limit_l_min 0
_diffrn_reflns_number 3617
_diffrn_reflns_theta_full 23.36
_diffrn_reflns_theta_max 23.36
_diffrn_reflns_theta_min 2.18
_exptl_absorpt_coefficient_mu 1.481
_exptl_absorpt_correction_T_max 0.9449
_exptl_absorpt_correction_T_min 0.4457
_exptl_absorpt_correction_type empirical
_exptl_crystal_colour Colorless
_exptl_crystal_density_diffrn 1.397
_exptl_crystal_description 'Triangular plate'
_exptl_crystal_F_000 344
_exptl_crystal_size_max 0.45
_exptl_crystal_size_mid 0.25
_exptl_crystal_size_min 0.15
_refine_diff_density_max 0.696
_refine_diff_density_min -1.328
_refine_diff_density_rms 0.124
_refine_ls_extinction_coef 0.0026(16)
_refine_ls_extinction_expression Fc^*^=kFc[1+0.001xFc^2^\l^3^/sin(2\q)]^-1/4^
_refine_ls_extinction_method SHELXL
_refine_ls_goodness_of_fit_ref 1.129
_refine_ls_hydrogen_treatment mixed
_refine_ls_matrix_type full
_refine_ls_number_parameters 139
_refine_ls_number_reflns 2266
_refine_ls_number_restraints 8
_refine_ls_restrained_S_all 1.127
_refine_ls_R_factor_all 0.0399
_refine_ls_R_factor_gt 0.0383
_refine_ls_shift/su_max 0.076
_refine_ls_shift/su_mean 0.008
_refine_ls_structure_factor_coef Fsqd
_refine_ls_weighting_details 'calc w=1/[\s^2^(Fo^2^)+(0.0575P)^2^+1.7753P] where P=(Fo^2^+2Fc^2^)/3'
_refine_ls_weighting_scheme calc
_refine_ls_wR_factor_gt 0.0993
_refine_ls_wR_factor_ref 0.1017
_reflns_number_gt 2167
_reflns_number_total 2268
_reflns_threshold_expression >4sigma(I)
_cod_data_source_file ja000845a_1.cif
_cod_data_source_block k451_[In(O-t-Bu)3]2
_cod_original_formula_sum 'C24 H54 O6 In2'
_cod_database_code 4116166

loop_
_symmetry_equiv_pos_as_xyz
'x, y, z'
'-x, -y, -z'

loop_
_atom_site_label
_atom_site_type_symbol
_atom_site_fract_x
_atom_site_fract_y
_atom_site_fract_z
_atom_site_U_iso_or_equiv
_atom_site_adp_type
_atom_site_occupancy
_atom_site_symmetry_multiplicity
_atom_site_calc_flag
_atom_site_refinement_flags
_atom_site_disorder_assembly
_atom_site_disorder_group
In In 0.50302(4) 0.34120(3) 0.61416(3) 0.0297(2) Uani 1 1 d . . .
O1 O 0.4718(4) 0.5710(4) 0.6057(3) 0.0339(8) Uani 1 1 d . . .
O2 O 0.3256(5) 0.2809(5) 0.7213(6) 0.0650(13) Uani 1 1 d D . .
O3 O 0.7174(4) 0.1972(4) 0.6483(4) 0.0474(10) Uani 1 1 d . . .
C1 C 0.4583(6) 0.6425(6) 0.7201(5) 0.0360(11) Uani 1 1 d . . .
C2 C 0.3370(9) 0.6102(9) 0.8506(6) 0.0589(17) Uani 1 1 d . . .
H2A H 0.2338 0.6568 0.8292 0.088 Uiso 1 1 calc R . .
H2B H 0.3279 0.6548 0.9293 0.088 Uiso 1 1 calc R . .
H2C H 0.3716 0.4982 0.8772 0.088 Uiso 1 1 calc R . .
C3 C 0.4018(8) 0.8154(6) 0.6701(7) 0.0487(14) Uani 1 1 d . . .
H3A H 0.2974 0.8575 0.6519 0.073 Uiso 1 1 calc R . .
H3B H 0.4776 0.8337 0.5826 0.073 Uiso 1 1 calc R . .
H3C H 0.3940 0.8664 0.7435 0.073 Uiso 1 1 calc R . .
C4 C 0.6208(8) 0.5717(7) 0.7499(7) 0.0541(15) Uani 1 1 d . . .
H4A H 0.6540 0.4604 0.7817 0.081 Uiso 1 1 calc R . .
H4B H 0.6145 0.6207 0.8241 0.081 Uiso 1 1 calc R . .
H4C H 0.6982 0.5883 0.6631 0.081 Uiso 1 1 calc R . .
C5 C 0.1600(10) 0.3605(15) 0.7284(13) 0.037(6) Uiso 0.50 1 d PD A 1
C6 C 0.1157(17) 0.2677(17) 0.6685(15) 0.0568(14) Uiso 0.50 1 d PD A 1
H6A H 0.0386 0.2347 0.7428 0.085 Uiso 0.50 1 calc PR A 1
H6B H 0.2110 0.1765 0.6350 0.085 Uiso 0.50 1 calc PR A 1
H6C H 0.0691 0.3322 0.5892 0.085 Uiso 0.50 1 calc PR A 1
C7 C 0.117(2) 0.5224(16) 0.6432(15) 0.0568(14) Uiso 0.50 1 d PD A 1
H7A H 0.1177 0.5911 0.6951 0.085 Uiso 0.50 1 calc PR A 1
H7B H 0.0111 0.5626 0.6290 0.085 Uiso 0.50 1 calc PR A 1
H7C H 0.1947 0.5174 0.5508 0.085 Uiso 0.50 1 calc PR A 1
C8 C 0.0756(17) 0.3633(17) 0.8850(12) 0.0568(14) Uiso 0.50 1 d PD A 1
H8A H 0.1048 0.4212 0.9248 0.085 Uiso 0.50 1 calc PR A 1
H8B H 0.1067 0.2571 0.9347 0.085 Uiso 0.50 1 calc PR A 1
H8C H -0.0394 0.4133 0.8965 0.085 Uiso 0.50 1 calc PR A 1
C5' C 0.1624(11) 0.3464(15) 0.7193(13) 0.042(7) Uiso 0.50 1 d PD A 2
C6' C 0.1512(17) 0.2687(17) 0.6167(14) 0.0568(14) Uiso 0.50 1 d PD A 2
H6'A H 0.1750 0.1600 0.6557 0.085 Uiso 0.50 1 calc PR A 2
H6'B H 0.2276 0.2746 0.5252 0.085 Uiso 0.50 1 calc PR A 2
H6'C H 0.0437 0.3215 0.6031 0.085 Uiso 0.50 1 calc PR A 2
C7' C 0.096(2) 0.5223(16) 0.6799(16) 0.0568(14) Uiso 0.50 1 d PD A 2
H7'A H 0.1049 0.5672 0.7487 0.085 Uiso 0.50 1 calc PR A 2
H7'B H -0.0159 0.5638 0.6808 0.085 Uiso 0.50 1 calc PR A 2
H7'C H 0.1561 0.5486 0.5849 0.085 Uiso 0.50 1 calc PR A 2
C8' C 0.0682(17) 0.3073(17) 0.8687(13) 0.0568(14) Uiso 0.50 1 d PD A 2
H8'A H 0.0735 0.3573 0.9356 0.085 Uiso 0.50 1 calc PR A 2
H8'B H 0.1136 0.1950 0.8970 0.085 Uiso 0.50 1 calc PR A 2
H8'C H -0.0427 0.3446 0.8688 0.085 Uiso 0.50 1 calc PR A 2
C9 C 0.7440(6) 0.0599(6) 0.7519(6) 0.0406(12) Uani 1 1 d . A .
C10 C 0.6953(9) -0.0476(7) 0.7204(8) 0.0634(18) Uani 1 1 d . . .
H10A H 0.5807 0.0027 0.7298 0.095 Uiso 1 1 calc R A .
H10B H 0.7218 -0.1434 0.7875 0.095 Uiso 1 1 calc R . .
H10C H 0.7517 -0.0716 0.6235 0.095 Uiso 1 1 calc R . .
C11 C 0.9237(8) -0.0183(8) 0.7390(9) 0.076(2) Uani 1 1 d . . .
H11A H 0.9541 0.0518 0.7600 0.113 Uiso 1 1 calc R A .
H11B H 0.9815 -0.0426 0.6423 0.113 Uiso 1 1 calc R . .
H11C H 0.9499 -0.1139 0.8064 0.113 Uiso 1 1 calc R . .
C12 C 0.6495(10) 0.1034(9) 0.8987(7) 0.0682(19) Uani 1 1 d . . .
H12A H 0.5359 0.1522 0.9037 0.102 Uiso 1 1 calc R A .
H12B H 0.6777 0.1760 0.9184 0.102 Uiso 1 1 calc R . .
H12C H 0.6736 0.0102 0.9692 0.102 Uiso 1 1 calc R . .

loop_
_atom_site_aniso_label
_atom_site_aniso_U_11
_atom_site_aniso_U_22
_atom_site_aniso_U_33
_atom_site_aniso_U_23
_atom_site_aniso_U_13
_atom_site_aniso_U_12
In 0.0336(3) 0.0282(3) 0.0322(3) -0.00467(15) -0.01208(16) -0.01414(18)
O1 0.048(2) 0.0296(17) 0.0295(17) -0.0090(14) -0.0137(15) -0.0155(15)
O2 0.037(2) 0.049(2) 0.099(4) 0.019(2) -0.025(2) -0.0222(19)
O3 0.037(2) 0.039(2) 0.062(2) 0.0122(18) -0.0213(18) -0.0178(17)
C1 0.044(3) 0.041(3) 0.034(3) -0.013(2) -0.013(2) -0.019(2)
C2 0.072(4) 0.076(4) 0.042(3) -0.024(3) 0.000(3) -0.044(4)
C3 0.063(4) 0.033(3) 0.059(4) -0.017(3) -0.023(3) -0.016(3)
C4 0.061(4) 0.053(4) 0.068(4) -0.007(3) -0.035(3) -0.027(3)
C9 0.039(3) 0.032(3) 0.054(3) 0.003(2) -0.021(2) -0.016(2)
C10 0.083(5) 0.040(3) 0.080(5) -0.005(3) -0.039(4) -0.025(3)
C11 0.049(4) 0.056(4) 0.109(6) 0.023(4) -0.041(4) -0.018(3)
C12 0.086(5) 0.060(4) 0.052(4) -0.004(3) -0.026(4) -0.022(4)

loop_
_atom_type_symbol
_atom_type_description
_atom_type_scat_dispersion_real
_atom_type_scat_dispersion_imag
_atom_type_scat_source
C C 0.0033 0.0016 'International Tables Vol C Tables 4.2.6.8 and 6.1.1.4'
H H 0.0000 0.0000 'International Tables Vol C Tables 4.2.6.8 and 6.1.1.4'
O O 0.0106 0.0060 'International Tables Vol C Tables 4.2.6.8 and 6.1.1.4'
In In -0.7276 1.3100 'International Tables Vol C Tables 4.2.6.8 and 6.1.1.4'

loop_
_geom_angle_atom_site_label_1
_geom_angle_atom_site_label_2
_geom_angle_atom_site_label_3
_geom_angle
_geom_angle_site_symmetry_1
_geom_angle_site_symmetry_3
O2 In O3 117.25(16) . .
O2 In O1 119.41(18) . 2_666
O3 In O1 109.45(15) . 2_666
O2 In O1 119.84(17) . .
O3 In O1 106.97(15) . .
O1 In O1 77.05(13) 2_666 .
O2 In In 129.19(12) . 2_666
O3 In In 113.54(11) . 2_666
O1 In In 38.61(9) 2_666 2_666
O1 In In 38.44(8) . 2_666
C1 O1 In 128.4(3) . 2_666
C1 O1 In 128.2(3) . .
In O1 In 102.95(13) 2_666 .
C5 O2 C5' 7.1(9) . .
C5 O2 In 131.2(6) . .
C5' O2 In 133.5(6) . .
C9 O3 In 122.7(3) . .
O1 C1 C3 107.5(4) . .
O1 C1 C2 108.0(4) . .
C3 C1 C2 110.6(5) . .
O1 C1 C4 108.5(4) . .
C3 C1 C4 111.4(5) . .
C2 C1 C4 110.8(5) . .
O2 C5 C8 105.9(9) . .
O2 C5 C6 108.8(10) . .
C8 C5 C6 108.9(10) . .
O2 C5 C7 111.7(11) . .
C8 C5 C7 112.6(11) . .
C6 C5 C7 108.8(11) . .
O2 C5' C6' 108.0(10) . .
O2 C5' C7' 111.3(11) . .
C6' C5' C7' 112.3(11) . .
O2 C5' C8' 107.7(9) . .
C6' C5' C8' 108.6(11) . .
C7' C5' C8' 108.8(11) . .
O3 C9 C12 109.9(5) . .
O3 C9 C10 110.8(5) . .
C12 C9 C10 109.1(5) . .
O3 C9 C11 105.5(5) . .
C12 C9 C11 111.5(6) . .
C10 C9 C11 110.0(6) . .

loop_
_geom_bond_atom_site_label_1
_geom_bond_atom_site_label_2
_geom_bond_distance
_geom_bond_site_symmetry_2
In O2 1.969(4) .
In O3 1.985(4) .
In O1 2.107(3) 2_666
In O1 2.115(3) .
In In 3.3032(6) 2_666
O1 C1 1.452(6) .
O1 In 2.107(3) 2_666
O2 C5 1.413(10) .
O2 C5' 1.420(10) .
O3 C9 1.427(6) .
C1 C3 1.505(8) .
C1 C2 1.509(8) .
C1 C4 1.511(8) .
C5 C8 1.502(10) .
C5 C6 1.509(10) .
C5 C7 1.513(10) .
C5' C6' 1.511(10) .
C5' C7' 1.514(10) .
C5' C8' 1.518(10) .
C9 C12 1.498(9) .
C9 C10 1.498(8) .
C9 C11 1.525(8) .

loop_
_geom_torsion_atom_site_label_1
_geom_torsion_atom_site_label_2
_geom_torsion_atom_site_label_3
_geom_torsion_atom_site_label_4
_geom_torsion
_geom_torsion_site_symmetry_1
_geom_torsion_site_symmetry_4
O2 In O1 C1 70.8(4) . .
O3 In O1 C1 -65.8(4) . .
O1 In O1 C1 -172.5(5) 2_666 .
In In O1 C1 -172.5(5) 2_666 .
O2 In O1 In -116.7(2) . 2_666
O3 In O1 In 106.68(17) . 2_666
O1 In O1 In 0.0 2_666 2_666
O3 In O2 C5 175.4(8) . .
O1 In O2 C5 -48.5(9) 2_666 .
O1 In O2 C5 43.0(9) . .
In In O2 C5 -2.7(9) 2_666 .
O3 In O2 C5' -175.4(8) . .
O1 In O2 C5' -39.4(9) 2_666 .
O1 In O2 C5' 52.2(9) . .
In In O2 C5' 6.4(10) 2_666 .
O2 In O3 C9 -3.8(5) . .
O1 In O3 C9 -144.0(4) 2_666 .
O1 In O3 C9 134.1(4) . .
In In O3 C9 174.6(4) 2_666 .
In O1 C1 C3 21.6(6) 2_666 .
In O1 C1 C3 -167.8(3) . .
In O1 C1 C2 140.8(4) 2_666 .
In O1 C1 C2 -48.5(6) . .
In O1 C1 C4 -99.0(5) 2_666 .
In O1 C1 C4 71.7(5) . .
C5' O2 C5 C8 122(8) . .
In O2 C5 C8 -126.5(9) . .
C5' O2 C5 C6 5(7) . .
In O2 C5 C6 116.6(10) . .
C5' O2 C5 C7 -115(8) . .
In O2 C5 C7 -3.5(15) . .
C5 O2 C5' C6' 168(8) . .
In O2 C5' C6' 93.1(11) . .
C5 O2 C5' C7' 44(7) . .
In O2 C5' C7' -30.6(14) . .
C5 O2 C5' C8' -75(7) . .
In O2 C5' C8' -149.8(8) . .
In O3 C9 C12 -61.8(6) . .
In O3 C9 C10 58.9(6) . .
In O3 C9 C11 177.9(5) . .
